data_7006743
loop_
_publ_author_name
'Hill, Michael S.'
'Hitchcock, Peter B.'
'Mansell, Stephen M.'

_publ_section_title
;
 Racemic N-aryl bis(amidines) and bis(amidinates): on the trail of
 enantioselective organolanthanide catalysts.
;
_journal_issue 12
_journal_name_full 'Dalton transactions (Cambridge, England : 2003)'
_journal_page_first 1544
_journal_page_last 1553
_journal_paper_doi 10.1039/b513521d
_journal_year 2006
_chemical_absolute_configuration unk
_chemical_compound_source 'synthesis as described'
_chemical_formula_moiety 'C42 H66 Li2 N4 O2, 0.5(C7 H8)'
_chemical_formula_sum 'C45.5 H70 Li2 N4 O2'
_chemical_formula_weight 718.93
_chemical_name_systematic
;
?
;
_space_group_IT_number 45
_symmetry_cell_setting orthorhombic
_symmetry_Int_Tables_number 45
_symmetry_space_group_name_Hall 'I -2a 2'
_symmetry_space_group_name_H-M 'I 2 c b'
_atom_sites_solution_hydrogens geom
_atom_sites_solution_primary direct
_atom_sites_solution_secondary difmap
_audit_conform_dict_location ftp://ftp.iucr.org/pub/cif_core.dic
_audit_conform_dict_name cif_core.dic
_audit_conform_dict_version 2.2
_audit_creation_date 2004-12-13T12:46:34-00:00
_audit_creation_method 'WinGX routine CIF_UPDATE'
_cell_angle_alpha 90
_cell_angle_beta 90
_cell_angle_gamma 90
_cell_formula_units_Z 8
_cell_length_a 18.1733(7)
_cell_length_b 31.7551(6)
_cell_length_c 14.7468(5)
_cell_measurement_reflns_used 16285
_cell_measurement_temperature 173(2)
_cell_measurement_theta_max 26.022
_cell_measurement_theta_min 3.395
_cell_measurement_wavelength 0.71073
_cell_volume 8510.3(5)
_computing_cell_refinement 'HKL Scalepack (Otwinowski & Minor 1997)'
_computing_data_collection 'Collect (Nonius BV, 1997-2000)'
_computing_data_reduction 'HKL Denzo and Scalepack (Otwinowski & Minor 1997)'
_computing_molecular_graphics 'Ortep-3 for Windows (Farrugia, 1997)'
_computing_publication_material 'WinGX publication routines (Farrugia, 1999)'
_computing_structure_refinement 'SHELXL-97 (Sheldrick, 1997)'
_computing_structure_solution 'SHELXS-97 (Sheldrick, 1997)'
_diffrn_ambient_temperature 173(2)
_diffrn_detector 'CCD plate'
_diffrn_measured_fraction_theta_full 0.985
_diffrn_measured_fraction_theta_max 0.985
_diffrn_measurement_device '95mm CCD camera on \k-goniostat'
_diffrn_measurement_device_type KappaCCD
_diffrn_measurement_method 'CCD rotation images, thick slices'
_diffrn_orient_matrix_type 'by Nonius Collect from scalepack cell'
_diffrn_orient_matrix_UB_11 -0.210632E-1
_diffrn_orient_matrix_UB_12 0.14029E-2
_diffrn_orient_matrix_UB_13 -0.836348E-1
_diffrn_orient_matrix_UB_21 -0.507501E-1
_diffrn_orient_matrix_UB_22 -0.23945E-2
_diffrn_orient_matrix_UB_23 -0.250497E-1
_diffrn_orient_matrix_UB_31 -0.2932E-2
_diffrn_orient_matrix_UB_32 0.313685E-1
_diffrn_orient_matrix_UB_33 0.18283E-2
_diffrn_radiation_monochromator graphite
_diffrn_radiation_probe x-ray
_diffrn_radiation_type MoK\a
_diffrn_radiation_wavelength 0.71073
_diffrn_reflns_av_R_equivalents 0.0553
_diffrn_reflns_av_unetI/netI 0.0418
_diffrn_reflns_limit_h_max 15
_diffrn_reflns_limit_h_min -22
_diffrn_reflns_limit_k_max 38
_diffrn_reflns_limit_k_min -39
_diffrn_reflns_limit_l_max 18
_diffrn_reflns_limit_l_min -18
_diffrn_reflns_number 24633
_diffrn_reflns_theta_full 26.04
_diffrn_reflns_theta_max 26.04
_diffrn_reflns_theta_min 3.41
_diffrn_source 'Enraf Nonius FR590'
_exptl_absorpt_coefficient_mu 0.067
_exptl_absorpt_correction_type none
_exptl_crystal_colour colourless
_exptl_crystal_density_diffrn 1.122
_exptl_crystal_density_method 'not measured'
_exptl_crystal_description prism
_exptl_crystal_F_000 3144
_exptl_crystal_size_max 0.3
_exptl_crystal_size_mid 0.3
_exptl_crystal_size_min 0.3
_refine_diff_density_max 1.167
_refine_diff_density_min -0.779
_refine_diff_density_rms 0.073
_refine_ls_abs_structure_details 'Flack H D (1983), Acta Cryst. A39, 876-881'
_refine_ls_abs_structure_Flack -1(2)
_refine_ls_extinction_method none
_refine_ls_goodness_of_fit_ref 1.048
_refine_ls_hydrogen_treatment constr
_refine_ls_matrix_type full
_refine_ls_number_parameters 469
_refine_ls_number_reflns 6646
_refine_ls_number_restraints 13
_refine_ls_restrained_S_all 1.053
_refine_ls_R_factor_all 0.0894
_refine_ls_R_factor_gt 0.0804
_refine_ls_shift/su_max 0.001
_refine_ls_shift/su_mean 0
_refine_ls_structure_factor_coef Fsqd
_refine_ls_weighting_details 'calc w=1/[\s^2^(Fo^2^)+(0.1614P)^2^+14.5296P] where P=(Fo^2^+2Fc^2^)/3'
_refine_ls_weighting_scheme calc
_refine_ls_wR_factor_gt 0.2305
_refine_ls_wR_factor_ref 0.2403
_reflns_number_gt 5844
_reflns_number_total 6646
_reflns_threshold_expression >2sigma(I)
_cod_data_source_file b513521d.txt
_cod_data_source_block (13)-dec1804
_cod_original_sg_symbol_H-M I2cb
_cod_database_code 7006743

loop_
_symmetry_equiv_pos_as_xyz
'x, y, z'
'x+1/2, y, -z'
'x, -y, -z'
'x+1/2, -y, z'
'x+1/2, y+1/2, z+1/2'
'x+1, y+1/2, -z+1/2'
'x+1/2, -y+1/2, -z+1/2'
'x+1, -y+1/2, z+1/2'

loop_
_atom_site_label
_atom_site_type_symbol
_atom_site_fract_x
_atom_site_fract_y
_atom_site_fract_z
_atom_site_U_iso_or_equiv
_atom_site_adp_type
_atom_site_occupancy
_atom_site_symmetry_multiplicity
_atom_site_calc_flag
_atom_site_refinement_flags
_atom_site_disorder_assembly
_atom_site_disorder_group
O1 O 0.63846(19) 0.60468(10) 0.2428(2) 0.0404(8) Uani 1 1 d . . .
O2 O 0.2338(2) 0.59527(11) 0.3371(2) 0.0460(9) Uani 1 1 d . . .
N1 N 0.48247(19) 0.62200(9) 0.3444(2) 0.0225(7) Uani 1 1 d . . .
N2 N 0.38290(18) 0.60797(9) 0.2002(2) 0.0240(7) Uani 1 1 d . . .
N3 N 0.37514(19) 0.64700(10) 0.4162(2) 0.0241(7) Uani 1 1 d . . .
N4 N 0.48408(19) 0.63062(10) 0.1142(2) 0.0245(7) Uani 1 1 d . . .
C1 C 0.4462(2) 0.58094(11) 0.3346(3) 0.0239(8) Uani 1 1 d . . .
H1 H 0.3995 0.5814 0.3704 0.029 Uiso 1 1 calc R . .
C2 C 0.4268(2) 0.57274(12) 0.2341(3) 0.0249(8) Uani 1 1 d . . .
H2 H 0.4734 0.5712 0.1983 0.03 Uiso 1 1 calc R . .
C3 C 0.3863(3) 0.53087(12) 0.2253(3) 0.0314(9) Uani 1 1 d . . .
H3A H 0.3761 0.5251 0.1605 0.038 Uiso 1 1 calc R . .
H3B H 0.3385 0.5327 0.2574 0.038 Uiso 1 1 calc R . .
C4 C 0.4320(3) 0.49441(12) 0.2654(3) 0.0355(10) Uani 1 1 d . . .
H4A H 0.4029 0.4681 0.2626 0.043 Uiso 1 1 calc R . .
H4B H 0.4769 0.4904 0.2285 0.043 Uiso 1 1 calc R . .
C5 C 0.4537(3) 0.50310(12) 0.3633(3) 0.0316(9) Uani 1 1 d . . .
H5A H 0.4857 0.4801 0.3856 0.038 Uiso 1 1 calc R . .
H5B H 0.409 0.5039 0.4017 0.038 Uiso 1 1 calc R . .
C6 C 0.4945(2) 0.54525(11) 0.3706(3) 0.0265(8) Uani 1 1 d . . .
H6A H 0.5073 0.5508 0.4348 0.032 Uiso 1 1 calc R . .
H6B H 0.5408 0.5439 0.3352 0.032 Uiso 1 1 calc R . .
C7 C 0.4463(2) 0.65118(11) 0.3906(2) 0.0233(8) Uani 1 1 d . . .
C8 C 0.4898(2) 0.69341(11) 0.4035(2) 0.0255(8) Uani 1 1 d . . .
C9 C 0.5506(3) 0.69753(13) 0.3332(3) 0.0319(9) Uani 1 1 d . . .
H9A H 0.5772 0.724 0.3429 0.048 Uiso 1 1 calc R . .
H9B H 0.529 0.6974 0.2723 0.048 Uiso 1 1 calc R . .
H9C H 0.5848 0.6738 0.3391 0.048 Uiso 1 1 calc R . .
C10 C 0.4371(2) 0.73123(12) 0.3908(3) 0.0314(9) Uani 1 1 d . . .
H10A H 0.4166 0.7306 0.3293 0.047 Uiso 1 1 calc R . .
H10B H 0.4643 0.7575 0.3997 0.047 Uiso 1 1 calc R . .
H10C H 0.3971 0.7295 0.4351 0.047 Uiso 1 1 calc R . .
C11 C 0.5263(3) 0.69600(14) 0.4977(3) 0.0362(10) Uani 1 1 d . . .
H11A H 0.4883 0.6953 0.5448 0.054 Uiso 1 1 calc R . .
H11B H 0.5542 0.7223 0.5026 0.054 Uiso 1 1 calc R . .
H11C H 0.5597 0.672 0.5057 0.054 Uiso 1 1 calc R . .
C12 C 0.3485(2) 0.66214(11) 0.4999(3) 0.0238(8) Uani 1 1 d . . .
C13 C 0.3779(2) 0.64681(12) 0.5820(3) 0.0282(9) Uani 1 1 d . . .
C14 C 0.3509(3) 0.66192(13) 0.6647(3) 0.0301(9) Uani 1 1 d . . .
H14 H 0.3729 0.6524 0.7194 0.036 Uiso 1 1 calc R . .
C15 C 0.2927(3) 0.69056(12) 0.6695(3) 0.0312(9) Uani 1 1 d . . .
C16 C 0.2600(2) 0.70219(12) 0.5878(3) 0.0302(9) Uani 1 1 d . . .
H16 H 0.2185 0.7204 0.5893 0.036 Uiso 1 1 calc R . .
C17 C 0.2854(2) 0.68840(12) 0.5043(3) 0.0270(9) Uani 1 1 d . . .
C18 C 0.4331(3) 0.61148(14) 0.5823(3) 0.0349(10) Uani 1 1 d . . .
H18A H 0.4786 0.6209 0.5529 0.052 Uiso 1 1 calc R . .
H18B H 0.413 0.5873 0.5493 0.052 Uiso 1 1 calc R . .
H18C H 0.4437 0.6032 0.645 0.052 Uiso 1 1 calc R . .
C19 C 0.2653(3) 0.70613(16) 0.7595(3) 0.0457(12) Uani 1 1 d . . .
H19A H 0.3052 0.7207 0.7913 0.069 Uiso 0.5 1 calc PR . .
H19B H 0.2485 0.6822 0.796 0.069 Uiso 0.5 1 calc PR . .
H19C H 0.2243 0.7257 0.7499 0.069 Uiso 0.5 1 calc PR . .
H19D H 0.2135 0.6983 0.7668 0.069 Uiso 0.5 1 calc PR . .
H19E H 0.2702 0.7368 0.7622 0.069 Uiso 0.5 1 calc PR . .
H19F H 0.2944 0.6934 0.8082 0.069 Uiso 0.5 1 calc PR . .
C20 C 0.2469(3) 0.70193(14) 0.4194(3) 0.0362(10) Uani 1 1 d . . .
H20A H 0.2308 0.677 0.3856 0.054 Uiso 1 1 calc R . .
H20B H 0.2807 0.7185 0.3819 0.054 Uiso 1 1 calc R . .
H20C H 0.204 0.7191 0.4352 0.054 Uiso 1 1 calc R . .
C21 C 0.4117(2) 0.63300(12) 0.1392(2) 0.0243(8) Uani 1 1 d . . .
C22 C 0.3617(3) 0.67033(14) 0.1080(3) 0.0317(10) Uani 1 1 d . . .
C23 C 0.4063(3) 0.71114(14) 0.1084(4) 0.0436(12) Uani 1 1 d . . .
H23A H 0.374 0.7349 0.0937 0.065 Uiso 1 1 calc R . .
H23B H 0.4457 0.7093 0.0633 0.065 Uiso 1 1 calc R . .
H23C H 0.4278 0.7154 0.1687 0.065 Uiso 1 1 calc R . .
C24 C 0.3283(3) 0.6644(2) 0.0130(3) 0.0559(15) Uani 1 1 d . . .
H24A H 0.2999 0.6895 -0.0034 0.084 Uiso 1 1 calc R . .
H24B H 0.2958 0.6398 0.0131 0.084 Uiso 1 1 calc R . .
H24C H 0.3678 0.6602 -0.0312 0.084 Uiso 1 1 calc R . .
C25 C 0.2970(3) 0.67647(14) 0.1736(3) 0.0391(11) Uani 1 1 d . . .
H25A H 0.2649 0.6517 0.1714 0.059 Uiso 1 1 calc R . .
H25B H 0.269 0.7015 0.156 0.059 Uiso 1 1 calc R . .
H25C H 0.3159 0.6801 0.2354 0.059 Uiso 1 1 calc R . .
C26 C 0.5077(2) 0.63995(13) 0.0255(3) 0.0293(9) Uani 1 1 d . . .
C27 C 0.5654(2) 0.66898(12) 0.0100(3) 0.0306(9) Uani 1 1 d . . .
C28 C 0.5870(3) 0.67820(14) -0.0780(3) 0.0336(10) Uani 1 1 d . . .
H28 H 0.6249 0.6983 -0.087 0.04 Uiso 1 1 calc R . .
C29 C 0.5555(3) 0.65921(17) -0.1537(3) 0.0418(11) Uani 1 1 d . . .
C30 C 0.5037(3) 0.62781(16) -0.1373(3) 0.0442(12) Uani 1 1 d . . .
H30 H 0.4835 0.6131 -0.1875 0.053 Uiso 1 1 calc R . .
C31 C 0.4804(3) 0.61706(15) -0.0504(3) 0.0388(10) Uani 1 1 d . . .
C32 C 0.6017(3) 0.69112(15) 0.0868(3) 0.0368(10) Uani 1 1 d . . .
H32A H 0.6194 0.6704 0.1309 0.055 Uiso 1 1 calc R . .
H32B H 0.5662 0.71 0.1161 0.055 Uiso 1 1 calc R . .
H32C H 0.6433 0.7076 0.0639 0.055 Uiso 1 1 calc R . .
C33 C 0.5754(4) 0.6735(2) -0.2481(3) 0.0587(15) Uani 1 1 d . . .
H33A H 0.6285 0.6701 -0.2575 0.088 Uiso 0.5 1 calc PR . .
H33B H 0.5621 0.7032 -0.2556 0.088 Uiso 0.5 1 calc PR . .
H33C H 0.5487 0.6565 -0.2927 0.088 Uiso 0.5 1 calc PR . .
H33D H 0.531 0.6831 -0.2797 0.088 Uiso 0.5 1 calc PR . .
H33E H 0.5975 0.65 -0.2816 0.088 Uiso 0.5 1 calc PR . .
H33F H 0.6108 0.6968 -0.2445 0.088 Uiso 0.5 1 calc PR . .
C34 C 0.4310(3) 0.57987(17) -0.0364(4) 0.0514(14) Uani 1 1 d . . .
H34A H 0.4434 0.5661 0.021 0.077 Uiso 1 1 calc R . .
H34B H 0.4375 0.5599 -0.0864 0.077 Uiso 1 1 calc R . .
H34C H 0.3797 0.5893 -0.0346 0.077 Uiso 1 1 calc R . .
C35 C 0.6769(3) 0.59859(14) 0.3281(3) 0.0358(10) Uani 1 1 d . . .
H35A H 0.6421 0.5899 0.3763 0.043 Uiso 1 1 calc R . .
H35B H 0.7016 0.6249 0.3472 0.043 Uiso 1 1 calc R . .
C36 C 0.7324(4) 0.56465(18) 0.3110(5) 0.0675(18) Uani 1 1 d . . .
H36A H 0.7786 0.5702 0.3445 0.081 Uiso 1 1 calc R . .
H36B H 0.713 0.5367 0.329 0.081 Uiso 1 1 calc R . .
C37 C 0.7445(5) 0.5668(3) 0.2119(6) 0.107(3) Uani 1 1 d . . .
H37A H 0.7857 0.5861 0.1977 0.128 Uiso 1 1 calc R . .
H37B H 0.7564 0.5385 0.1875 0.128 Uiso 1 1 calc R . .
C38 C 0.6756(4) 0.5825(3) 0.1727(4) 0.076(2) Uani 1 1 d . . .
H38A H 0.686 0.6015 0.121 0.091 Uiso 1 1 calc R . .
H38B H 0.6451 0.5587 0.1508 0.091 Uiso 1 1 calc R . .
C39 C 0.2157(5) 0.5821(3) 0.4269(5) 0.085(2) Uani 1 1 d . . .
H39A H 0.2574 0.5664 0.4538 0.102 Uiso 1 1 calc R . .
H39B H 0.2054 0.6069 0.4655 0.102 Uiso 1 1 calc R . .
C40 C 0.1538(7) 0.5564(4) 0.4218(6) 0.145(5) Uani 1 1 d . . .
H40A H 0.115 0.5676 0.4621 0.174 Uiso 1 1 calc R . .
H40B H 0.1666 0.5277 0.4427 0.174 Uiso 1 1 calc R . .
C41 C 0.1260(3) 0.5544(2) 0.3286(5) 0.0649(17) Uani 1 1 d . . .
H41A H 0.0792 0.5701 0.3226 0.078 Uiso 1 1 calc R . .
H41B H 0.1179 0.5249 0.3096 0.078 Uiso 1 1 calc R . .
C42 C 0.1855(3) 0.57452(17) 0.2730(4) 0.0464(12) Uani 1 1 d . . .
H42A H 0.2128 0.553 0.238 0.056 Uiso 1 1 calc R . .
H42B H 0.1643 0.5952 0.2301 0.056 Uiso 1 1 calc R . .
Li1 Li 0.5422(4) 0.6284(2) 0.2308(5) 0.0294(15) Uani 1 1 d . . .
Li2 Li 0.3225(4) 0.6253(2) 0.3071(4) 0.0290(15) Uani 1 1 d . . .
C1A C 0.5607(12) 0.5 0 0.177(4) Uiso 1 2 d SD . .
C2A C 0.5987(12) 0.5361(6) -0.034(2) 0.177(4) Uiso 0.5 1 d PD . .
C3A C 0.6696(10) 0.5358(4) -0.0343(12) 0.177(4) Uiso 1 1 d D . .
C4A C 0.7447(12) 0.5363(6) -0.038(2) 0.177(4) Uiso 0.5 1 d PD . .
C5A C 0.7841(12) 0.5 0 0.177(4) Uiso 1 2 d SD . .
C6A C 0.6349(12) 0.5 0 0.177(4) Uiso 0.5 2 d SPD . .
C7A C 0.7111(12) 0.5 0 0.177(4) Uiso 0.5 2 d SPD . .

loop_
_atom_site_aniso_label
_atom_site_aniso_U_11
_atom_site_aniso_U_22
_atom_site_aniso_U_33
_atom_site_aniso_U_23
_atom_site_aniso_U_13
_atom_site_aniso_U_12
O1 0.0352(18) 0.0537(19) 0.0324(16) -0.0025(14) 0.0020(14) 0.0148(15)
O2 0.040(2) 0.064(2) 0.0333(17) -0.0053(15) 0.0064(15) -0.0241(17)
N1 0.0242(17) 0.0210(14) 0.0222(15) -0.0024(11) -0.0005(14) 0.0004(13)
N2 0.0216(17) 0.0275(15) 0.0230(15) -0.0019(12) -0.0005(14) 0.0026(14)
N3 0.0229(17) 0.0273(16) 0.0221(16) -0.0014(12) 0.0006(14) 0.0003(14)
N4 0.0236(17) 0.0280(15) 0.0219(15) -0.0026(12) 0.0013(14) -0.0001(14)
C1 0.025(2) 0.0231(17) 0.0235(18) -0.0046(13) 0.0010(16) 0.0016(16)
C2 0.029(2) 0.0248(18) 0.0210(17) -0.0015(14) 0.0011(17) -0.0012(16)
C3 0.034(2) 0.0286(19) 0.032(2) -0.0038(16) -0.0029(19) -0.0006(18)
C4 0.037(2) 0.0205(18) 0.049(3) -0.0064(16) -0.004(2) -0.0034(17)
C5 0.033(2) 0.0234(17) 0.038(2) 0.0017(16) -0.001(2) 0.0038(18)
C6 0.029(2) 0.0242(17) 0.0260(19) -0.0017(14) -0.0032(17) 0.0038(17)
C7 0.023(2) 0.0259(18) 0.0209(18) 0.0007(14) -0.0010(16) -0.0016(16)
C8 0.030(2) 0.0235(18) 0.0230(18) -0.0020(14) -0.0028(17) -0.0009(16)
C9 0.034(2) 0.0244(19) 0.038(2) -0.0044(16) 0.003(2) -0.0040(17)
C10 0.036(2) 0.0223(18) 0.036(2) -0.0059(15) 0.005(2) 0.0023(18)
C11 0.041(3) 0.038(2) 0.029(2) -0.0009(18) -0.011(2) -0.010(2)
C12 0.024(2) 0.0201(17) 0.0273(18) -0.0030(14) 0.0030(16) -0.0040(15)
C13 0.028(2) 0.0275(19) 0.029(2) 0.0023(15) 0.0002(18) -0.0012(17)
C14 0.035(2) 0.034(2) 0.0211(18) 0.0001(15) 0.0007(18) -0.0062(18)
C15 0.034(2) 0.0279(19) 0.031(2) -0.0043(16) 0.0072(19) -0.0127(18)
C16 0.027(2) 0.0225(17) 0.041(2) -0.0057(16) 0.0114(19) -0.0024(16)
C17 0.029(2) 0.0251(18) 0.0269(19) 0.0003(15) 0.0063(18) -0.0016(17)
C18 0.040(3) 0.035(2) 0.030(2) 0.0027(16) -0.001(2) 0.0061(19)
C19 0.059(3) 0.050(3) 0.029(2) -0.0098(19) 0.009(2) -0.009(3)
C20 0.031(2) 0.038(2) 0.039(2) 0.0040(18) -0.001(2) 0.0096(19)
C21 0.025(2) 0.0296(18) 0.0185(17) -0.0045(14) -0.0016(16) 0.0010(16)
C22 0.030(2) 0.043(2) 0.0225(19) 0.0056(16) 0.0007(18) 0.0081(19)
C23 0.038(3) 0.037(2) 0.055(3) 0.016(2) 0.010(2) 0.013(2)
C24 0.046(3) 0.090(4) 0.031(3) 0.002(2) -0.011(2) 0.022(3)
C25 0.031(2) 0.039(2) 0.047(3) 0.012(2) 0.012(2) 0.014(2)
C26 0.029(2) 0.0326(19) 0.0258(19) 0.0008(15) 0.0040(18) 0.0043(17)
C27 0.025(2) 0.031(2) 0.035(2) 0.0025(17) 0.0004(18) 0.0062(17)
C28 0.032(2) 0.038(2) 0.031(2) 0.0054(17) 0.0091(19) 0.005(2)
C29 0.042(3) 0.058(3) 0.025(2) 0.005(2) 0.010(2) 0.006(2)
C30 0.050(3) 0.053(3) 0.030(2) -0.0090(19) 0.002(2) 0.001(2)
C31 0.037(3) 0.050(2) 0.029(2) -0.0089(18) 0.004(2) 0.000(2)
C32 0.036(3) 0.044(2) 0.031(2) 0.0066(18) 0.001(2) -0.005(2)
C33 0.078(4) 0.071(4) 0.027(2) 0.003(2) 0.012(3) 0.004(3)
C34 0.053(3) 0.063(3) 0.038(3) -0.019(2) 0.010(3) -0.020(3)
C35 0.033(2) 0.040(2) 0.034(2) -0.0003(18) -0.006(2) -0.005(2)
C36 0.077(5) 0.049(3) 0.076(4) -0.012(3) -0.026(4) 0.021(3)
C37 0.095(6) 0.142(7) 0.082(5) -0.024(5) -0.007(5) 0.084(6)
C38 0.077(5) 0.104(5) 0.046(3) -0.011(3) 0.002(3) 0.052(4)
C39 0.081(5) 0.122(6) 0.052(4) 0.013(4) 0.010(4) -0.055(5)
C40 0.160(10) 0.210(12) 0.065(5) -0.004(6) 0.033(6) -0.130(10)
C41 0.048(3) 0.057(3) 0.090(5) -0.008(3) 0.012(3) -0.020(3)
C42 0.030(2) 0.054(3) 0.056(3) -0.014(2) -0.001(2) -0.007(2)
Li1 0.027(4) 0.033(3) 0.028(4) -0.001(3) 0.006(3) 0.000(3)
Li2 0.029(4) 0.034(3) 0.024(3) 0.000(3) 0.003(3) -0.004(3)

loop_
_atom_type_symbol
_atom_type_description
_atom_type_scat_dispersion_real
_atom_type_scat_dispersion_imag
_atom_type_scat_source
C C 0.0033 0.0016 'International Tables Vol C Tables 4.2.6.8 and 6.1.1.4'
H H 0 0 'International Tables Vol C Tables 4.2.6.8 and 6.1.1.4'
Li Li -0.0003 0.0001 'International Tables Vol C Tables 4.2.6.8 and 6.1.1.4'
N N 0.0061 0.0033 'International Tables Vol C Tables 4.2.6.8 and 6.1.1.4'
O O 0.0106 0.006 'International Tables Vol C Tables 4.2.6.8 and 6.1.1.4'

loop_
_geom_angle_atom_site_label_1
_geom_angle_atom_site_label_2
_geom_angle_atom_site_label_3
_geom_angle
_geom_angle_site_symmetry_1
_geom_angle_site_symmetry_3
_geom_angle_publ_flag
C38 O1 C35 109.6(4) . . ?
C38 O1 Li1 124.3(4) . . ?
C35 O1 Li1 124.9(3) . . ?
C39 O2 C42 109.4(4) . . ?
C39 O2 Li2 123.4(4) . . ?
C42 O2 Li2 125.7(4) . . ?
C7 N1 C1 116.7(3) . . ?
C7 N1 Li1 128.8(3) . . ?
C1 N1 Li1 104.5(3) . . ?
C21 N2 C2 118.8(3) . . ?
C21 N2 Li2 126.5(3) . . ?
C2 N2 Li2 103.9(3) . . ?
C7 N3 C12 122.6(3) . . ?
C7 N3 Li2 105.5(3) . . ?
C12 N3 Li2 131.2(3) . . ?
C21 N4 C26 122.2(3) . . ?
C21 N4 Li1 106.0(3) . . ?
C26 N4 Li1 129.7(4) . . ?
N1 C1 C6 111.5(3) . . ?
N1 C1 C2 110.3(3) . . ?
C6 C1 C2 109.9(3) . . ?
N2 C2 C3 112.0(3) . . ?
N2 C2 C1 108.9(3) . . ?
C3 C2 C1 109.8(3) . . ?
C2 C3 C4 111.2(4) . . ?
C5 C4 C3 111.5(3) . . ?
C4 C5 C6 110.5(3) . . ?
C1 C6 C5 110.1(3) . . ?
N1 C7 N3 123.3(3) . . ?
N1 C7 C8 114.2(3) . . ?
N3 C7 C8 122.1(3) . . ?
C9 C8 C11 107.3(4) . . ?
C9 C8 C10 107.4(3) . . ?
C11 C8 C10 109.6(3) . . ?
C9 C8 C7 110.9(3) . . ?
C11 C8 C7 111.9(3) . . ?
C10 C8 C7 109.7(3) . . ?
N3 C12 C13 120.3(3) . . ?
N3 C12 C17 121.2(4) . . ?
C13 C12 C17 118.0(4) . . ?
C14 C13 C12 119.9(4) . . ?
C14 C13 C18 119.1(4) . . ?
C12 C13 C18 120.8(4) . . ?
C15 C14 C13 122.2(4) . . ?
C16 C15 C14 116.9(4) . . ?
C16 C15 C19 122.4(4) . . ?
C14 C15 C19 120.7(4) . . ?
C17 C16 C15 122.8(4) . . ?
C16 C17 C12 119.7(4) . . ?
C16 C17 C20 119.8(4) . . ?
C12 C17 C20 120.5(4) . . ?
N2 C21 N4 122.4(4) . . ?
N2 C21 C22 115.5(4) . . ?
N4 C21 C22 121.4(3) . . ?
C23 C22 C25 107.2(4) . . ?
C23 C22 C24 108.5(4) . . ?
C25 C22 C24 106.8(4) . . ?
C23 C22 C21 109.4(4) . . ?
C25 C22 C21 110.8(3) . . ?
C24 C22 C21 113.9(4) . . ?
N4 C26 C27 120.9(4) . . ?
N4 C26 C31 121.1(4) . . ?
C27 C26 C31 117.7(4) . . ?
C28 C27 C26 119.9(4) . . ?
C28 C27 C32 119.1(4) . . ?
C26 C27 C32 121.0(4) . . ?
C27 C28 C29 122.8(4) . . ?
C30 C29 C28 116.7(4) . . ?
C30 C29 C33 122.6(5) . . ?
C28 C29 C33 120.7(5) . . ?
C29 C30 C31 122.8(5) . . ?
C30 C31 C26 119.4(4) . . ?
C30 C31 C34 120.2(4) . . ?
C26 C31 C34 120.2(4) . . ?
O1 C35 C36 105.9(4) . . ?
C37 C36 C35 103.6(5) . . ?
C38 C37 C36 106.1(6) . . ?
O1 C38 C37 106.7(5) . . ?
C40 C39 O2 107.9(6) . . ?
C39 C40 C41 110.8(7) . . ?
C40 C41 C42 104.2(5) . . ?
O2 C42 C41 105.9(5) . . ?
O1 Li1 N1 112.2(4) . . ?
O1 Li1 N4 124.8(4) . . ?
N1 Li1 N4 115.6(4) . . ?
O2 Li2 N3 112.8(3) . . ?
O2 Li2 N2 120.3(4) . . ?
N3 Li2 N2 117.9(4) . . ?
C2A C1A C2A 122.2(16) 3_565 . ?
C3A C2A C1A 118.5(13) . . ?
C4A C3A C6A 118.5(13) . . ?
C2A C3A C7A 121.6(13) . . ?
C3A C4A C5A 117.4(14) . . ?
C4A C5A C4A 121.7(18) . 3_565 ?
C1A C6A C3A 116.9(8) . . ?
C3A C6A C3A 126.2(16) . 3_565 ?
C5A C7A C3A 121.2(7) . . ?
C3A C7A C3A 117.6(15) 3_565 . ?

loop_
_geom_bond_atom_site_label_1
_geom_bond_atom_site_label_2
_geom_bond_distance
_geom_bond_site_symmetry_2
_geom_bond_publ_flag
O1 C38 1.422(7) . ?
O1 C35 1.453(5) . ?
O1 Li1 1.913(8) . ?
O2 C39 1.428(7) . ?
O2 C42 1.449(6) . ?
O2 Li2 1.923(8) . ?
N1 C7 1.325(5) . ?
N1 C1 1.468(5) . ?
N1 Li1 2.006(8) . ?
N2 C21 1.309(5) . ?
N2 C2 1.462(5) . ?
N2 Li2 1.999(8) . ?
N3 C7 1.354(5) . ?
N3 C12 1.410(5) . ?
N3 Li2 1.995(8) . ?
N4 C21 1.369(5) . ?
N4 C26 1.408(5) . ?
N4 Li1 2.020(8) . ?
C1 C6 1.529(5) . ?
C1 C2 1.546(5) . ?
C2 C3 1.525(5) . ?
C3 C4 1.543(6) . ?
C4 C5 1.522(6) . ?
C5 C6 1.534(6) . ?
C7 C8 1.569(5) . ?
C8 C9 1.521(6) . ?
C8 C11 1.542(6) . ?
C8 C10 1.547(6) . ?
C12 C13 1.410(6) . ?
C12 C17 1.420(6) . ?
C13 C14 1.399(6) . ?
C13 C18 1.506(6) . ?
C14 C15 1.397(6) . ?
C15 C16 1.394(7) . ?
C15 C19 1.501(6) . ?
C16 C17 1.385(6) . ?
C17 C20 1.497(6) . ?
C21 C22 1.563(6) . ?
C22 C23 1.529(7) . ?
C22 C25 1.534(6) . ?
C22 C24 1.538(6) . ?
C26 C27 1.414(6) . ?
C26 C31 1.423(6) . ?
C27 C28 1.387(6) . ?
C27 C32 1.487(6) . ?
C28 C29 1.391(7) . ?
C29 C30 1.392(8) . ?
C29 C33 1.510(6) . ?
C30 C31 1.392(7) . ?
C31 C34 1.498(7) . ?
C35 C36 1.497(8) . ?
C36 C37 1.479(11) . ?
C37 C38 1.466(10) . ?
C39 C40 1.392(11) . ?
C40 C41 1.466(12) . ?
C41 C42 1.499(8) . ?
C1A C6A 1.349(18) . ?
C1A C2A 1.431(16) . ?
C2A C3A 1.288(16) . ?
C3A C4A 1.365(17) . ?
C3A C6A 1.395(13) . ?
C3A C7A 1.455(14) . ?
C4A C5A 1.471(16) . ?
C5A C7A 1.327(18) . ?
